data_7029944
loop_
_publ_author_name
'Li, Mingxue'
'Lu, Yanli'
'Yang, Min'
'Li, Yanke'
'Zhang, Lizhi'
'Xie, Songqiang'

_publ_section_title
;
 One dodecahedral bismuth(III) complex derived from 2-acetylpyridine
 N(4)-pyridylthiosemicarbazone: synthesis, crystal structure and
 biological evaluation.
;
_journal_issue 41
_journal_name_full 'Dalton transactions (Cambridge, England : 2003)'
_journal_page_first 12882
_journal_page_last 12887
_journal_paper_doi 10.1039/c2dt31256e
_journal_volume 41
_journal_year 2012
_chemical_formula_sum 'C13 H13 Bi N8 O9 S'
_chemical_formula_weight 666.35
_chemical_name_systematic
;
?
;
_space_group_IT_number 19
_symmetry_cell_setting orthorhombic
_symmetry_space_group_name_Hall 'P 2ac 2ab'
_symmetry_space_group_name_H-M 'P 21 21 21'
_atom_sites_solution_hydrogens geom
_atom_sites_solution_primary direct
_atom_sites_solution_secondary difmap
_audit_creation_method SHELXL-97
_cell_angle_alpha 90.00
_cell_angle_beta 90.00
_cell_angle_gamma 90.00
_cell_formula_units_Z 4
_cell_length_a 9.6213(13)
_cell_length_b 13.3205(17)
_cell_length_c 15.933(2)
_cell_measurement_reflns_used 1529
_cell_measurement_temperature 296(2)
_cell_measurement_theta_max 18.05
_cell_measurement_theta_min 2.47
_cell_volume 2042.0(5)
_computing_cell_refinement 'Bruker SMART'
_computing_data_collection 'Bruker SMART'
_computing_data_reduction 'Bruker SAINT'
_computing_molecular_graphics 'Bruker SHELXTL'
_computing_publication_material 'Bruker SHELXTL'
_computing_structure_refinement 'SHELXL-97 (Sheldrick, 1997)'
_computing_structure_solution 'SHELXS-97 (Sheldrick, 1990)'
_diffrn_ambient_temperature 296(2)
_diffrn_measured_fraction_theta_full 0.999
_diffrn_measured_fraction_theta_max 0.999
_diffrn_measurement_device_type 'CCD area detector'
_diffrn_measurement_method 'phi and omega scans'
_diffrn_radiation_monochromator graphite
_diffrn_radiation_source 'fine-focus sealed tube'
_diffrn_radiation_type MoK\a
_diffrn_radiation_wavelength 0.71073
_diffrn_reflns_av_R_equivalents 0.0425
_diffrn_reflns_av_sigmaI/netI 0.1192
_diffrn_reflns_limit_h_max 11
_diffrn_reflns_limit_h_min -11
_diffrn_reflns_limit_k_max 11
_diffrn_reflns_limit_k_min -16
_diffrn_reflns_limit_l_max 19
_diffrn_reflns_limit_l_min -18
_diffrn_reflns_number 9848
_diffrn_reflns_theta_full 26.00
_diffrn_reflns_theta_max 26.00
_diffrn_reflns_theta_min 1.99
_exptl_absorpt_coefficient_mu 8.803
_exptl_absorpt_correction_T_max 0.2476
_exptl_absorpt_correction_T_min 0.1711
_exptl_absorpt_correction_type empirical
_exptl_absorpt_process_details SADABS
_exptl_crystal_colour red
_exptl_crystal_density_diffrn 2.168
_exptl_crystal_density_method 'not measured'
_exptl_crystal_description block
_exptl_crystal_F_000 1272
_exptl_crystal_size_max 0.31
_exptl_crystal_size_mid 0.26
_exptl_crystal_size_min 0.22
_refine_diff_density_max 1.023
_refine_diff_density_min -1.030
_refine_diff_density_rms 0.133
_refine_ls_abs_structure_details 'Flack H D (1983), Acta Cryst. A39, 876-881'
_refine_ls_abs_structure_Flack -0.048(10)
_refine_ls_extinction_method none
_refine_ls_goodness_of_fit_ref 0.937
_refine_ls_hydrogen_treatment constr
_refine_ls_matrix_type full
_refine_ls_number_parameters 289
_refine_ls_number_reflns 4013
_refine_ls_number_restraints 124
_refine_ls_restrained_S_all 0.944
_refine_ls_R_factor_all 0.0561
_refine_ls_R_factor_gt 0.0406
_refine_ls_shift/su_max 0.000
_refine_ls_shift/su_mean 0.000
_refine_ls_structure_factor_coef Fsqd
_refine_ls_weighting_details 'calc w=1/[\s^2^(Fo^2^)+(0.0000P)^2^+0.0000P] where P=(Fo^2^+2Fc^2^)/3'
_refine_ls_weighting_scheme calc
_refine_ls_wR_factor_gt 0.0706
_refine_ls_wR_factor_ref 0.0722
_reflns_number_gt 2507
_reflns_number_total 4013
_reflns_threshold_expression >2sigma(I)
_cod_data_source_file c2dt31256e.txt
_cod_data_source_block q
_cod_depositor_comments
;
The following automatic conversions were performed:

'_symmetry_cell_setting' value 'Orthorhombic' changed to
'orthorhombic' according to
/usr/data/users/saulius/automatic-downloads/retrospective/RSC/lib/dictionaries/cif_core.dic
dictionary named 'cif_core.dic' version 2.4.2 from 2011-04-26.

Automatic conversion script
Id: cif_fix_values 2281 2013-09-26 08:29:07Z andrius 
;
_cod_original_sg_symbol_H-M P2(1)2(1)2(1)
_cod_database_code 7029944

loop_
_symmetry_equiv_pos_as_xyz
'x, y, z'
'-x+1/2, -y, z+1/2'
'-x, y+1/2, -z+1/2'
'x+1/2, -y+1/2, -z'

loop_
_atom_site_label
_atom_site_type_symbol
_atom_site_fract_x
_atom_site_fract_y
_atom_site_fract_z
_atom_site_U_iso_or_equiv
_atom_site_adp_type
_atom_site_occupancy
_atom_site_symmetry_multiplicity
_atom_site_calc_flag
_atom_site_refinement_flags
Bi1 Bi -0.13741(5) 0.72166(3) 0.10205(3) 0.05114(15) Uani 1 1 d .
S1 S 0.0304(3) 0.5731(2) 0.1419(2) 0.0523(9) Uani 1 1 d U
N1 N 0.3575(11) 0.7068(7) 0.3189(6) 0.061(3) Uani 1 1 d .
N2 N 0.2421(10) 0.5824(7) 0.2475(7) 0.055(3) Uani 1 1 d .
H2A H 0.2332 0.5187 0.2409 0.066 Uiso 1 1 calc R
N3 N 0.1450(10) 0.7348(6) 0.2091(5) 0.061(3) Uani 1 1 d DU
H3A H 0.1925 0.7621 0.2487 0.073 Uiso 1 1 calc RD
N4 N 0.0716(8) 0.7946(6) 0.1629(5) 0.046(2) Uani 1 1 d D
N5 N -0.0882(11) 0.9082(7) 0.0617(6) 0.055(3) Uani 1 1 d .
N6 N -0.2942(11) 0.5289(6) 0.0748(6) 0.101(4) Uani 1 1 d DU
N7 N -0.2017(12) 0.8012(6) 0.2814(5) 0.092(4) Uani 1 1 d DU
N8 N -0.0119(8) 0.7242(10) -0.0761(5) 0.101(3) Uani 1 1 d DU
O1 O -0.3249(10) 0.5730(7) 0.1394(6) 0.113(4) Uani 1 1 d DU
O2 O -0.2210(10) 0.5673(7) 0.0200(6) 0.107(3) Uani 1 1 d DU
O3 O -0.3231(16) 0.4385(8) 0.0685(8) 0.230(7) Uani 1 1 d DU
O4 O -0.2094(11) 0.8192(6) 0.3569(5) 0.134(4) Uani 1 1 d DU
O5 O -0.1743(8) 0.7137(5) 0.2577(4) 0.065(2) Uani 1 1 d DU
O6 O -0.2068(8) 0.8695(5) 0.2300(4) 0.065(3) Uani 1 1 d DU
O7 O -0.1348(9) 0.7462(7) -0.0691(5) 0.120(3) Uani 1 1 d DU
O8 O 0.0359(8) 0.7179(7) -0.1464(5) 0.090(3) Uani 1 1 d DU
O9 O 0.0611(8) 0.7234(7) -0.0152(5) 0.094(3) Uani 1 1 d DU
C1 C 0.4474(14) 0.7364(10) 0.3776(10) 0.089(5) Uani 1 1 d .
H1B H 0.4557 0.8044 0.3896 0.106 Uiso 1 1 calc R
C2 C 0.5268(14) 0.6697(12) 0.4201(11) 0.101(6) Uani 1 1 d .
H2B H 0.5888 0.6922 0.4608 0.122 Uiso 1 1 calc R
C3 C 0.5160(14) 0.5695(10) 0.4034(12) 0.080(4) Uani 1 1 d .
H3B H 0.5716 0.5232 0.4313 0.096 Uiso 1 1 calc R
C4 C 0.4243(14) 0.5397(10) 0.3461(8) 0.062(4) Uani 1 1 d .
H4A H 0.4142 0.4716 0.3349 0.075 Uiso 1 1 calc R
C5 C 0.3433(14) 0.6087(9) 0.3029(8) 0.052(3) Uani 1 1 d .
C6 C 0.1547(13) 0.6365(7) 0.2019(7) 0.041(3) Uani 1 1 d U
C7 C 0.0996(11) 0.8921(8) 0.1626(6) 0.036(3) Uani 1 1 d U
C8 C 0.2315(13) 0.9555(7) 0.2039(8) 0.108(6) Uani 1 1 d .
H8A H 0.2887 0.9107 0.2361 0.161 Uiso 1 1 calc RD
H8B H 0.1964 1.0076 0.2396 0.161 Uiso 1 1 calc R
H8C H 0.2859 0.9848 0.1597 0.161 Uiso 1 1 calc R
C9 C 0.0054(13) 0.9549(8) 0.1084(8) 0.050(3) Uani 1 1 d .
C10 C 0.0178(12) 1.0594(8) 0.1067(8) 0.060(3) Uani 1 1 d .
H10A H 0.0877 1.0900 0.1378 0.071 Uiso 1 1 calc R
C11 C -0.0670(14) 1.1151(8) 0.0622(8) 0.053(4) Uani 1 1 d .
H11A H -0.0635 1.1849 0.0642 0.063 Uiso 1 1 calc R
C12 C -0.1545(18) 1.0693(11) 0.0160(8) 0.084(5) Uani 1 1 d .
H12A H -0.2115 1.1072 -0.0189 0.101 Uiso 1 1 calc R
C13 C -0.1693(14) 0.9635(10) 0.0150(7) 0.065(4) Uani 1 1 d .
H13A H -0.2366 0.9336 -0.0187 0.078 Uiso 1 1 calc R

loop_
_atom_site_aniso_label
_atom_site_aniso_U_11
_atom_site_aniso_U_22
_atom_site_aniso_U_33
_atom_site_aniso_U_23
_atom_site_aniso_U_13
_atom_site_aniso_U_12
Bi1 0.0656(3) 0.0421(2) 0.0457(3) -0.0070(3) -0.0115(3) 0.0023(3)
S1 0.054(2) 0.0403(19) 0.063(2) -0.0068(16) 0.0031(18) 0.0040(16)
N1 0.059(7) 0.033(6) 0.092(8) 0.004(6) -0.016(7) -0.009(7)
N2 0.038(7) 0.045(6) 0.081(9) 0.004(6) -0.006(6) 0.012(5)
N3 0.061(3) 0.060(3) 0.060(3) 0.0001(10) -0.0002(10) -0.0003(10)
N4 0.053(6) 0.035(6) 0.050(6) -0.001(5) 0.004(5) 0.013(5)
N5 0.078(9) 0.041(6) 0.045(7) 0.003(5) 0.001(6) 0.009(6)
N6 0.101(4) 0.100(4) 0.101(4) 0.0000(10) -0.0011(10) -0.0001(10)
N7 0.093(4) 0.092(4) 0.092(4) 0.0000(10) 0.0004(10) -0.0002(10)
N8 0.101(4) 0.101(3) 0.101(4) -0.0007(10) -0.0003(10) 0.0001(10)
O1 0.113(4) 0.113(4) 0.113(4) 0.0015(10) 0.0000(10) 0.0002(10)
O2 0.108(3) 0.106(3) 0.107(3) -0.0015(10) -0.0008(10) -0.0003(10)
O3 0.230(7) 0.229(7) 0.230(7) 0.0002(10) -0.0008(10) -0.0007(10)
O4 0.135(4) 0.134(4) 0.134(4) -0.0010(10) 0.0009(10) -0.0002(10)
O5 0.065(2) 0.064(2) 0.065(2) 0.0000(10) 0.0006(10) -0.0008(10)
O6 0.065(3) 0.064(3) 0.065(3) 0.0001(10) -0.0006(10) 0.0002(10)
O7 0.119(3) 0.121(3) 0.120(3) -0.0018(10) 0.0004(10) 0.0000(10)
O8 0.090(3) 0.091(3) 0.090(3) -0.0001(10) 0.0009(10) -0.0001(10)
O9 0.094(3) 0.093(3) 0.093(3) 0.0005(10) -0.0010(10) 0.0005(10)
C1 0.078(10) 0.051(10) 0.136(16) -0.009(10) -0.008(11) -0.006(8)
C2 0.060(10) 0.080(11) 0.164(19) 0.006(12) -0.054(11) -0.010(9)
C3 0.059(10) 0.054(9) 0.126(15) 0.001(11) 0.025(11) 0.006(7)
C4 0.057(10) 0.054(9) 0.075(11) -0.012(8) 0.003(8) 0.008(8)
C5 0.045(9) 0.048(8) 0.062(9) 0.001(7) 0.000(8) 0.013(7)
C6 0.041(3) 0.041(3) 0.041(3) -0.0001(10) 0.0007(10) 0.0002(10)
C7 0.036(3) 0.036(3) 0.036(3) 0.0009(10) 0.0000(10) 0.0008(10)
C8 0.061(11) 0.202(19) 0.060(11) -0.003(11) -0.021(9) 0.020(11)
C9 0.072(9) 0.042(7) 0.037(8) -0.009(7) 0.005(8) -0.007(6)
C10 0.076(9) 0.048(7) 0.054(9) -0.011(8) 0.019(9) -0.015(7)
C11 0.076(10) 0.023(7) 0.059(10) 0.015(6) -0.022(8) 0.006(7)
C12 0.109(14) 0.088(12) 0.056(10) 0.043(9) 0.018(11) 0.043(11)
C13 0.076(11) 0.072(10) 0.048(9) 0.021(7) -0.027(8) -0.008(8)

loop_
_atom_type_symbol
_atom_type_description
_atom_type_scat_dispersion_real
_atom_type_scat_dispersion_imag
_atom_type_scat_source
C C 0.0033 0.0016 'International Tables Vol C Tables 4.2.6.8 and 6.1.1.4'
H H 0.0000 0.0000 'International Tables Vol C Tables 4.2.6.8 and 6.1.1.4'
N N 0.0061 0.0033 'International Tables Vol C Tables 4.2.6.8 and 6.1.1.4'
S S 0.1246 0.1234 'International Tables Vol C Tables 4.2.6.8 and 6.1.1.4'
Bi Bi -4.1077 10.2566 'International Tables Vol C Tables 4.2.6.8 and 6.1.1.4'
O O 0.0106 0.0060 'International Tables Vol C Tables 4.2.6.8 and 6.1.1.4'

loop_
_geom_angle_atom_site_label_1
_geom_angle_atom_site_label_2
_geom_angle_atom_site_label_3
_geom_angle
N4 Bi1 O5 74.9(3)
N4 Bi1 O2 141.4(3)
O5 Bi1 O2 115.2(3)
N4 Bi1 N5 64.4(3)
O5 Bi1 N5 108.1(3)
O2 Bi1 N5 134.0(3)
N4 Bi1 S1 72.4(2)
O5 Bi1 S1 79.40(18)
O2 Bi1 S1 73.3(2)
N5 Bi1 S1 131.6(2)
N4 Bi1 O9 71.6(3)
O5 Bi1 O9 142.5(2)
O2 Bi1 O9 82.8(3)
N5 Bi1 O9 71.9(3)
S1 Bi1 O9 74.8(2)
N4 Bi1 O1 138.1(3)
O5 Bi1 O1 70.2(3)
O2 Bi1 O1 47.6(3)
N5 Bi1 O1 149.3(3)
S1 Bi1 O1 78.9(2)
O9 Bi1 O1 128.9(3)
N4 Bi1 O7 109.9(3)
O5 Bi1 O7 171.2(2)
O2 Bi1 O7 65.9(3)
N5 Bi1 O7 68.9(3)
S1 Bi1 O7 108.88(19)
O9 Bi1 O7 45.4(2)
O1 Bi1 O7 107.9(3)
C6 S1 Bi1 100.8(4)
C1 N1 C5 119.3(12)
C6 N2 C5 132.1(10)
C6 N2 H2A 113.9
C5 N2 H2A 113.9
N4 N3 C6 127.0(10)
N4 N3 H3A 116.5
C6 N3 H3A 116.5
N3 N4 C7 119.6(9)
N3 N4 Bi1 115.5(7)
C7 N4 Bi1 123.9(7)
C13 N5 C9 117.5(10)
C13 N5 Bi1 124.7(9)
C9 N5 Bi1 115.6(8)
O1 N6 O2 122.4(7)
O1 N6 O3 118.7(7)
O2 N6 O3 118.3(7)
O6 N7 O4 120.5(7)
O6 N7 O5 119.8(6)
O4 N7 O5 119.3(6)
O9 N8 O8 121.7(7)
O9 N8 O7 119.7(7)
O8 N8 O7 117.8(7)
N6 O1 Bi1 90.3(6)
N6 O2 Bi1 98.7(6)
N7 O5 Bi1 106.8(5)
N8 O7 Bi1 94.0(5)
N8 O9 Bi1 98.5(5)
N1 C1 C2 121.6(13)
N1 C1 H1B 119.2
C2 C1 H1B 119.2
C1 C2 C3 120.0(15)
C1 C2 H2B 120.0
C3 C2 H2B 120.0
C4 C3 C2 118.5(15)
C4 C3 H3B 120.8
C2 C3 H3B 120.8
C3 C4 C5 121.0(13)
C3 C4 H4A 119.5
C5 C4 H4A 119.5
N1 C5 N2 116.7(12)
N1 C5 C4 119.6(13)
N2 C5 C4 123.6(12)
N3 C6 N2 122.5(11)
N3 C6 S1 118.6(9)
N2 C6 S1 118.1(8)
N4 C7 C9 115.1(9)
N4 C7 C8 130.7(10)
C9 C7 C8 113.9(9)
C7 C8 H8A 109.5
C7 C8 H8B 109.5
H8A C8 H8B 109.5
C7 C8 H8C 109.5
H8A C8 H8C 109.5
H8B C8 H8C 109.5
N5 C9 C10 121.1(12)
N5 C9 C7 118.1(10)
C10 C9 C7 120.9(12)
C11 C10 C9 121.4(13)
C11 C10 H10A 119.3
C9 C10 H10A 119.3
C12 C11 C10 116.9(12)
C12 C11 H11A 121.6
C10 C11 H11A 121.6
C11 C12 C13 123.4(13)
C11 C12 H12A 118.3
C13 C12 H12A 118.3
N5 C13 C12 119.6(13)
N5 C13 H13A 120.2
C12 C13 H13A 120.2

loop_
_geom_bond_atom_site_label_1
_geom_bond_atom_site_label_2
_geom_bond_distance
Bi1 N4 2.435(9)
Bi1 O5 2.508(6)
Bi1 O2 2.566(9)
Bi1 N5 2.610(9)
Bi1 S1 2.632(3)
Bi1 O9 2.671(8)
Bi1 O1 2.744(9)
Bi1 O7 2.746(7)
S1 C6 1.748(11)
N1 C1 1.333(14)
N1 C5 1.337(12)
N2 C6 1.324(13)
N2 C5 1.359(14)
N2 H2A 0.8600
N3 N4 1.294(7)
N3 C6 1.318(11)
N3 H3A 0.8600
N4 C7 1.326(11)
N5 C13 1.306(13)
N5 C9 1.324(13)
N6 O1 1.222(8)
N6 O2 1.233(8)
N6 O3 1.240(9)
N7 O6 1.225(7)
N7 O4 1.228(7)
N7 O5 1.254(7)
N8 O9 1.197(7)
N8 O8 1.214(7)
N8 O7 1.223(8)
C1 C2 1.353(16)
C1 H1B 0.9300
C2 C3 1.365(16)
C2 H2B 0.9300
C3 C4 1.330(17)
C3 H3B 0.9300
C4 C5 1.389(15)
C4 H4A 0.9300
C7 C9 1.506(14)
C7 C8 1.660(14)
C8 H8A 0.9600
C8 H8B 0.9600
C8 H8C 0.9600
C9 C10 1.397(13)
C10 C11 1.312(14)
C10 H10A 0.9300
C11 C12 1.274(17)
C11 H11A 0.9300
C12 C13 1.417(15)
C12 H12A 0.9300
C13 H13A 0.9300

loop_
_geom_hbond_atom_site_label_D
_geom_hbond_atom_site_label_H
_geom_hbond_atom_site_label_A
_geom_hbond_distance_DH
_geom_hbond_distance_HA
_geom_hbond_distance_DA
_geom_hbond_angle_DHA
_geom_hbond_site_symmetry_A
N2 H2A O6 0.86 2.06 2.879(12) 159.8 3_545
N3 H3A N1 0.86 2.08 2.717(13) 130.6 .
